data_2223160
loop_
_publ_author_name
'Gao, Zhongjun'
'Zhai, Xiurong'
'Zhou, Fangxia'
'Cheng, Zhenjiao'

_publ_section_title
;
 [<i>N</i>'-(3-Methoxy-2-oxidobenzylidene)nicotinohydrazidato]diphenyltin(IV)
;
_journal_coeditor_code NC2154
_journal_issue 9
_journal_name_full 'Acta Crystallographica Section E'
_journal_page_first m1134
_journal_paper_doi 10.1107/S1600536809033170
_journal_volume 65
_journal_year 2009
_chemical_formula_iupac '[Sn (C6 H5)2 (C14 H11 N3 O3)]'
_chemical_formula_moiety 'C26 H21 N3 O3 Sn'
_chemical_formula_sum 'C26 H21 N3 O3 Sn'
_chemical_formula_weight 542.15
_chemical_name_systematic
;
[<i>N</i>'-(3-Methoxy-2-oxidobenzylidene)nicotinohydrazidato]diphenyltin(IV)
;
_space_group_IT_number 4
_symmetry_cell_setting monoclinic
_symmetry_space_group_name_Hall 'P 2yb'
_symmetry_space_group_name_H-M 'P 1 21 1'
_atom_sites_solution_hydrogens geom
_atom_sites_solution_primary direct
_atom_sites_solution_secondary difmap
_audit_creation_method SHELXL-97
_cell_angle_alpha 90.00
_cell_angle_beta 106.015(2)
_cell_angle_gamma 90.00
_cell_formula_units_Z 4
_cell_length_a 8.9653(14)
_cell_length_b 20.771(3)
_cell_length_c 12.903(2)
_cell_measurement_reflns_used 9021
_cell_measurement_temperature 298(2)
_cell_measurement_theta_max 28.131
_cell_measurement_theta_min 2.363
_cell_volume 2309.5(6)
_computing_cell_refinement 'SAINT (Siemens, 1996)'
_computing_data_collection 'SMART (Siemens, 1996)'
_computing_data_reduction 'SAINT (Siemens, 1996)'
_computing_molecular_graphics 'SHELXTL (Sheldrick, 2008)'
_computing_publication_material 'SHELXTL (Sheldrick, 2008)'
_computing_structure_refinement 'SHELXL97 (Sheldrick, 2008)'
_computing_structure_solution 'SHELXS97 (Sheldrick, 2008)'
_diffrn_ambient_temperature 298(2)
_diffrn_measured_fraction_theta_full 0.997
_diffrn_measured_fraction_theta_max 0.997
_diffrn_measurement_device_type 'Bruker SMART CCD area-detector'
_diffrn_measurement_method '\f and \w'
_diffrn_radiation_monochromator graphite
_diffrn_radiation_source 'fine-focus sealed tube'
_diffrn_radiation_type MoK\a
_diffrn_radiation_wavelength 0.71073
_diffrn_reflns_av_R_equivalents 0.0186
_diffrn_reflns_av_sigmaI/netI 0.0333
_diffrn_reflns_limit_h_max 10
_diffrn_reflns_limit_h_min -10
_diffrn_reflns_limit_k_max 23
_diffrn_reflns_limit_k_min -24
_diffrn_reflns_limit_l_max 9
_diffrn_reflns_limit_l_min -15
_diffrn_reflns_number 9743
_diffrn_reflns_theta_full 25.04
_diffrn_reflns_theta_max 25.04
_diffrn_reflns_theta_min 1.91
_diffrn_standards_decay_% 0
_diffrn_standards_interval_time 0
_diffrn_standards_number 0
_exptl_absorpt_coefficient_mu 1.139
_exptl_absorpt_correction_T_max 0.6980
_exptl_absorpt_correction_T_min 0.6052
_exptl_absorpt_correction_type multi-scan
_exptl_absorpt_process_details '(SADABS; Sheldrick, 1996)'
_exptl_crystal_colour yellow
_exptl_crystal_density_diffrn 1.559
_exptl_crystal_density_method 'not measured'
_exptl_crystal_description block
_exptl_crystal_F_000 1088
_exptl_crystal_size_max 0.49
_exptl_crystal_size_mid 0.45
_exptl_crystal_size_min 0.34
_refine_diff_density_max 0.261
_refine_diff_density_min -0.488
_refine_ls_abs_structure_details 'Flack (1983), 3753 Friedel pairs'
_refine_ls_abs_structure_Flack 0.0342
_refine_ls_extinction_method none
_refine_ls_goodness_of_fit_ref 1.022
_refine_ls_hydrogen_treatment constr
_refine_ls_matrix_type full
_refine_ls_number_parameters 597
_refine_ls_number_reflns 7970
_refine_ls_number_restraints 1
_refine_ls_restrained_S_all 1.022
_refine_ls_R_factor_all 0.0246
_refine_ls_R_factor_gt 0.0235
_refine_ls_shift/su_max 0.001
_refine_ls_shift/su_mean 0.000
_refine_ls_structure_factor_coef Fsqd
_refine_ls_weighting_details 'calc w=1/[\s^2^(Fo^2^)+(0.0304P)^2^] where P=(Fo^2^+2Fc^2^)/3'
_refine_ls_weighting_scheme calc
_refine_ls_wR_factor_gt 0.0561
_refine_ls_wR_factor_ref 0.0566
_reflns_number_gt 7720
_reflns_number_total 7970
_reflns_threshold_expression I>2\s(I)
_cod_data_source_file nc2154.cif
_cod_data_source_block I
_cod_depositor_comments
;
The following automatic conversions were performed:
'_symmetry_cell_setting' value 'Monoclinic' changed to 'monoclinic'
according to '/home/saulius/struct/CIF-dictionaries/cif_core.dic'
dictionary named 'cif_core.dic' version 2.4.1 from 2010-06-29.

Automatic conversion script
Id: cif_fix_enum 1527 2010-12-29 10:47:43Z saulius 

The following automatic conversions were performed:

'_symmetry_cell_setting' value 'Monoclinic' changed to 'monoclinic'
according to /home/saulius/struct/CIF-dictionaries/cif_core.dic
dictionary named 'cif_core.dic' version 2.4.1 from 2010-06-29.

Automatic conversion script
Id: cif_fix_values 1715 2011-07-08 13:25:40Z adriana 
;
_cod_original_sg_symbol_H-M 'P 21'
_cod_database_code 2223160
_cod_database_fobs_code 2223160

loop_
_symmetry_equiv_pos_as_xyz
'x, y, z'
'-x, y+1/2, -z'

loop_
_atom_site_type_symbol
_atom_site_label
_atom_site_fract_x
_atom_site_fract_y
_atom_site_fract_z
_atom_site_U_iso_or_equiv
_atom_site_adp_type
_atom_site_calc_flag
_atom_site_refinement_flags
_atom_site_occupancy
_atom_site_disorder_assembly
_atom_site_disorder_group
C C1 0.8744(5) 0.6897(3) -0.3633(3) 0.0776(13) Uani d . 1 . .
H H1 0.9124 0.6724 -0.4174 0.093 Uiso calc R 1 . .
C C2 0.8341(5) 0.6481(2) -0.2940(3) 0.0701(11) Uani d . 1 . .
H H2 0.8451 0.6038 -0.3000 0.084 Uiso calc R 1 . .
C C3 0.7773(5) 0.67369(19) -0.2162(3) 0.0616(10) Uani d . 1 . .
H H3 0.7483 0.6464 -0.1680 0.074 Uiso calc R 1 . .
C C4 0.7615(4) 0.73871(18) -0.2066(3) 0.0464(8) Uani d . 1 . .
C C5 0.8047(5) 0.7776(2) -0.2807(3) 0.0636(9) Uani d . 1 . .
H H5 0.7928 0.8219 -0.2765 0.076 Uiso calc R 1 . .
C C6 0.7003(3) 0.76720(19) -0.1211(2) 0.0439(7) Uani d . 1 . .
C C7 0.6190(4) 0.9109(2) -0.0230(3) 0.0493(8) Uani d . 1 . .
H H7 0.6455 0.9369 -0.0739 0.059 Uiso calc R 1 . .
C C8 0.5591(4) 0.94252(17) 0.0557(3) 0.0450(7) Uani d . 1 . .
C C9 0.5271(5) 1.00873(19) 0.0427(3) 0.0617(10) Uani d . 1 . .
H H9 0.5505 1.0306 -0.0137 0.074 Uiso calc R 1 . .
C C10 0.4628(5) 1.04139(19) 0.1105(3) 0.0663(11) Uani d . 1 . .
H H10 0.4433 1.0853 0.1008 0.080 Uiso calc R 1 . .
C C11 0.4258(4) 1.00908(19) 0.1950(3) 0.0562(9) Uani d . 1 . .
H H11 0.3798 1.0315 0.2405 0.067 Uiso calc R 1 . .
C C12 0.4566(4) 0.94435(17) 0.2120(3) 0.0451(8) Uani d . 1 . .
C C13 0.5281(3) 0.9105(2) 0.1433(2) 0.0423(7) Uani d . 1 . .
C C14 0.3611(6) 0.9384(2) 0.3658(3) 0.0778(14) Uani d . 1 . .
H H14A 0.4295 0.9713 0.4040 0.117 Uiso calc R 1 . .
H H14B 0.3445 0.9070 0.4161 0.117 Uiso calc R 1 . .
H H14C 0.2636 0.9572 0.3278 0.117 Uiso calc R 1 . .
C C15 0.7839(4) 0.73385(18) 0.1970(3) 0.0467(8) Uani d . 1 . .
C C16 0.8784(4) 0.7704(3) 0.2785(3) 0.0642(10) Uani d . 1 . .
H H16 0.8672 0.8150 0.2783 0.077 Uiso calc R 1 . .
C C17 0.9909(5) 0.7405(3) 0.3613(3) 0.0903(17) Uani d . 1 . .
H H17 1.0556 0.7650 0.4158 0.108 Uiso calc R 1 . .
C C18 1.0053(6) 0.6746(4) 0.3617(4) 0.0964(19) Uani d . 1 . .
H H18 1.0799 0.6547 0.4170 0.116 Uiso calc R 1 . .
C C19 0.9121(5) 0.6382(3) 0.2823(4) 0.0799(13) Uani d . 1 . .
H H19 0.9218 0.5936 0.2838 0.096 Uiso calc R 1 . .
C C20 0.8033(4) 0.6679(2) 0.1997(3) 0.0619(10) Uani d . 1 . .
H H20 0.7415 0.6429 0.1446 0.074 Uiso calc R 1 . .
C C21 0.3786(4) 0.73152(16) 0.0491(2) 0.0431(7) Uani d . 1 . .
C C22 0.2814(4) 0.75321(18) 0.1083(3) 0.0557(9) Uani d . 1 . .
H H22 0.3108 0.7879 0.1550 0.067 Uiso calc R 1 . .
C C23 0.1402(5) 0.7230(2) 0.0975(4) 0.0725(12) Uani d . 1 . .
H H23 0.0753 0.7372 0.1380 0.087 Uiso calc R 1 . .
C C24 0.0961(5) 0.6727(2) 0.0281(4) 0.0723(12) Uani d . 1 . .
H H24 0.0005 0.6530 0.0205 0.087 Uiso calc R 1 . .
C C25 0.1911(5) 0.6512(2) -0.0301(3) 0.0703(11) Uani d . 1 . .
H H25 0.1605 0.6169 -0.0775 0.084 Uiso calc R 1 . .
C C26 0.3332(4) 0.68023(18) -0.0189(3) 0.0525(8) Uani d . 1 . .
H H26 0.3988 0.6648 -0.0579 0.063 Uiso calc R 1 . .
C C27 0.0013(5) 0.9828(3) 1.1151(4) 0.0785(14) Uani d . 1 . .
H H27 -0.0341 0.9980 1.1719 0.094 Uiso calc R 1 . .
C C28 0.0037(5) 0.9185(3) 1.1010(3) 0.0764(11) Uani d . 1 . .
H H28 -0.0280 0.8907 1.1474 0.092 Uiso calc R 1 . .
C C29 0.0535(5) 0.8947(2) 1.0178(3) 0.0643(11) Uani d . 1 . .
H H29 0.0553 0.8506 1.0061 0.077 Uiso calc R 1 . .
C C30 0.1012(4) 0.93724(18) 0.9516(3) 0.0499(8) Uani d . 1 . .
C C31 0.0949(5) 1.0015(2) 0.9724(3) 0.0693(11) Uani d . 1 . .
H H31 0.1268 1.0302 0.9274 0.083 Uiso calc R 1 . .
C C32 0.1608(4) 0.9145(2) 0.8613(2) 0.0474(7) Uani d . 1 . .
C C33 0.2466(4) 0.7762(2) 0.7514(2) 0.0496(8) Uani d . 1 . .
H H33 0.2118 0.7488 0.7968 0.060 Uiso calc R 1 . .
C C34 0.3089(4) 0.74560(17) 0.6728(3) 0.0457(8) Uani d . 1 . .
C C35 0.3156(5) 0.67813(19) 0.6717(3) 0.0589(9) Uani d . 1 . .
H H35 0.2772 0.6547 0.7202 0.071 Uiso calc R 1 . .
C C36 0.3774(5) 0.64637(19) 0.6007(3) 0.0630(10) Uani d . 1 . .
H H36 0.3809 0.6016 0.6008 0.076 Uiso calc R 1 . .
C C37 0.4350(5) 0.68106(19) 0.5283(3) 0.0565(9) Uani d . 1 . .
H H37 0.4777 0.6594 0.4802 0.068 Uiso calc R 1 . .
C C38 0.4295(4) 0.74709(17) 0.5272(3) 0.0478(8) Uani d . 1 . .
C C39 0.3666(4) 0.78110(17) 0.6002(2) 0.0443(7) Uani d . 1 . .
C C40 0.5481(6) 0.7553(2) 0.3835(3) 0.0762(13) Uani d . 1 . .
H H40A 0.6348 0.7293 0.4207 0.114 Uiso calc R 1 . .
H H40B 0.5823 0.7875 0.3418 0.114 Uiso calc R 1 . .
H H40C 0.4711 0.7286 0.3364 0.114 Uiso calc R 1 . .
C C41 0.4735(4) 0.97590(17) 0.6996(3) 0.0476(8) Uani d . 1 . .
C C42 0.4710(5) 1.03547(19) 0.7470(3) 0.0603(10) Uani d . 1 . .
H H42 0.3837 1.0477 0.7678 0.072 Uiso calc R 1 . .
C C43 0.5954(6) 1.0772(2) 0.7640(4) 0.0797(13) Uani d . 1 . .
H H43 0.5916 1.1172 0.7955 0.096 Uiso calc R 1 . .
C C44 0.7229(6) 1.0592(3) 0.7345(5) 0.0973(17) Uani d . 1 . .
H H44 0.8071 1.0870 0.7462 0.117 Uiso calc R 1 . .
C C45 0.7294(6) 1.0005(3) 0.6876(5) 0.0980(17) Uani d . 1 . .
H H45 0.8182 0.9886 0.6684 0.118 Uiso calc R 1 . .
C C46 0.6038(5) 0.9588(2) 0.6685(3) 0.0699(11) Uani d . 1 . .
H H46 0.6073 0.9194 0.6350 0.084 Uiso calc R 1 . .
C C47 0.0803(4) 0.94225(17) 0.5471(3) 0.0460(7) Uani d . 1 . .
C C48 0.0773(5) 1.0006(2) 0.4981(3) 0.0672(11) Uani d . 1 . .
H H48 0.1631 1.0276 0.5197 0.081 Uiso calc R 1 . .
C C49 -0.0503(6) 1.0207(3) 0.4169(4) 0.0865(15) Uani d . 1 . .
H H49 -0.0515 1.0612 0.3859 0.104 Uiso calc R 1 . .
C C50 -0.1721(5) 0.9809(3) 0.3834(4) 0.0833(14) Uani d . 1 . .
H H50 -0.2568 0.9937 0.3275 0.100 Uiso calc R 1 . .
C C51 -0.1740(5) 0.9226(3) 0.4294(4) 0.0919(15) Uani d . 1 . .
H H51 -0.2597 0.8958 0.4058 0.110 Uiso calc R 1 . .
C C52 -0.0482(5) 0.9032(2) 0.5116(4) 0.0753(13) Uani d . 1 . .
H H52 -0.0499 0.8632 0.5436 0.090 Uiso calc R 1 . .
N N1 0.6398(3) 0.84948(14) -0.0300(2) 0.0438(6) Uani d . 1 . .
N N2 0.6926(4) 0.82985(15) -0.1167(2) 0.0502(7) Uani d . 1 . .
N N3 0.1728(4) 0.85239(16) 0.8523(2) 0.0571(8) Uani d . 1 . .
N N4 0.2328(3) 0.83689(15) 0.7669(2) 0.0473(7) Uani d . 1 . .
N N5 0.8630(5) 0.7541(2) -0.3585(3) 0.0853(13) Uani d . 1 . .
N N6 0.0461(5) 1.0262(2) 1.0533(3) 0.0824(11) Uani d . 1 . .
O O1 0.5663(3) 0.84980(12) 0.16702(17) 0.0551(6) Uani d . 1 . .
O O2 0.4289(3) 0.90798(15) 0.29086(18) 0.0591(7) Uani d . 1 . .
O O3 0.6595(3) 0.72733(11) -0.05616(18) 0.0519(6) Uani d . 1 . .
O O4 0.1992(3) 0.95651(12) 0.8002(2) 0.0596(7) Uani d . 1 . .
O O5 0.3664(3) 0.84455(12) 0.5949(2) 0.0608(7) Uani d . 1 . .
O O6 0.4834(3) 0.78554(13) 0.4596(2) 0.0646(7) Uani d . 1 . .
Sn Sn1 0.60021(2) 0.773826(10) 0.074059(15) 0.03996(6) Uani d . 1 . .
Sn Sn2 0.27721(3) 0.915473(10) 0.672005(17) 0.04469(7) Uani d . 1 . .

loop_
_atom_site_aniso_label
_atom_site_aniso_U_11
_atom_site_aniso_U_22
_atom_site_aniso_U_33
_atom_site_aniso_U_12
_atom_site_aniso_U_13
_atom_site_aniso_U_23
C1 0.085(3) 0.100(4) 0.061(2) 0.023(3) 0.042(2) -0.005(2)
C2 0.094(3) 0.064(3) 0.064(2) 0.010(2) 0.043(2) -0.008(2)
C3 0.082(3) 0.056(2) 0.057(2) -0.008(2) 0.039(2) -0.0040(17)
C4 0.0432(17) 0.060(2) 0.0395(17) -0.0020(16) 0.0167(14) -0.0014(15)
C5 0.082(2) 0.061(2) 0.059(2) 0.009(2) 0.0384(18) 0.009(2)
C6 0.0449(16) 0.055(2) 0.0354(15) -0.0008(17) 0.0168(12) -0.0034(16)
C7 0.061(2) 0.047(2) 0.0442(17) -0.0035(19) 0.0220(14) 0.0087(17)
C8 0.0499(18) 0.0440(19) 0.0437(17) 0.0006(15) 0.0172(14) 0.0031(14)
C9 0.079(3) 0.051(2) 0.066(2) 0.008(2) 0.038(2) 0.0156(17)
C10 0.088(3) 0.042(2) 0.080(3) 0.010(2) 0.041(2) 0.0101(18)
C11 0.062(2) 0.053(2) 0.059(2) 0.0109(18) 0.0256(18) -0.0009(17)
C12 0.0495(19) 0.0454(19) 0.0402(17) -0.0005(15) 0.0120(14) -0.0025(14)
C13 0.0419(16) 0.0421(19) 0.0403(16) 0.0008(16) 0.0071(12) 0.0020(17)
C14 0.115(4) 0.075(3) 0.059(2) 0.025(3) 0.050(2) 0.006(2)
C15 0.0395(17) 0.062(2) 0.0421(17) 0.0066(15) 0.0179(13) 0.0091(16)
C16 0.056(2) 0.084(3) 0.053(2) 0.003(2) 0.0153(16) -0.009(2)
C17 0.058(3) 0.159(6) 0.049(2) 0.005(3) 0.007(2) -0.018(3)
C18 0.068(3) 0.152(6) 0.072(3) 0.044(4) 0.022(3) 0.035(4)
C19 0.067(3) 0.091(3) 0.086(3) 0.027(3) 0.027(2) 0.032(3)
C20 0.050(2) 0.069(3) 0.072(2) 0.0092(18) 0.0244(18) 0.019(2)
C21 0.0407(16) 0.0498(19) 0.0387(16) 0.0030(14) 0.0107(13) 0.0099(14)
C22 0.0511(19) 0.060(2) 0.062(2) 0.0048(16) 0.0253(17) -0.0002(16)
C23 0.056(2) 0.084(3) 0.087(3) 0.008(2) 0.036(2) 0.008(3)
C24 0.050(2) 0.087(3) 0.082(3) -0.013(2) 0.022(2) 0.012(3)
C25 0.073(3) 0.074(3) 0.062(2) -0.025(2) 0.015(2) -0.004(2)
C26 0.060(2) 0.057(2) 0.0459(18) -0.0020(17) 0.0219(16) -0.0008(16)
C27 0.070(3) 0.110(4) 0.062(3) 0.025(3) 0.030(2) -0.009(3)
C28 0.079(3) 0.099(4) 0.062(2) 0.003(3) 0.037(2) 0.003(3)
C29 0.073(3) 0.067(3) 0.062(2) 0.004(2) 0.034(2) 0.0059(19)
C30 0.0490(19) 0.060(2) 0.0419(18) 0.0080(16) 0.0142(15) 0.0009(15)
C31 0.085(3) 0.065(3) 0.067(3) 0.012(2) 0.038(2) 0.005(2)
C32 0.0539(18) 0.0483(19) 0.0430(16) 0.0005(19) 0.0186(14) 0.0032(18)
C33 0.064(2) 0.0441(19) 0.0452(17) -0.005(2) 0.0219(14) 0.0073(18)
C34 0.0499(18) 0.0388(18) 0.0484(19) 0.0013(15) 0.0135(15) 0.0012(13)
C35 0.076(3) 0.047(2) 0.060(2) -0.0009(18) 0.0286(19) 0.0061(17)
C36 0.080(3) 0.039(2) 0.075(3) 0.0052(19) 0.029(2) 0.0006(18)
C37 0.067(2) 0.050(2) 0.054(2) 0.0110(18) 0.0191(18) -0.0052(17)
C38 0.051(2) 0.0458(19) 0.0454(19) 0.0032(15) 0.0121(15) 0.0017(14)
C39 0.0524(18) 0.0377(18) 0.0407(16) 0.0022(16) 0.0093(13) 0.0019(15)
C40 0.108(4) 0.076(3) 0.057(2) 0.017(3) 0.043(2) 0.001(2)
C41 0.055(2) 0.0483(19) 0.0407(17) -0.0021(15) 0.0143(14) 0.0044(14)
C42 0.067(2) 0.053(2) 0.068(2) -0.0056(19) 0.030(2) -0.0070(18)
C43 0.097(3) 0.071(3) 0.075(3) -0.028(3) 0.031(3) -0.013(2)
C44 0.088(4) 0.104(4) 0.110(4) -0.045(3) 0.045(3) -0.031(3)
C45 0.068(3) 0.121(5) 0.119(4) -0.021(3) 0.049(3) -0.032(4)
C46 0.067(3) 0.072(3) 0.076(3) -0.001(2) 0.029(2) -0.012(2)
C47 0.0522(19) 0.0438(18) 0.0445(17) 0.0013(15) 0.0177(14) -0.0047(14)
C48 0.062(2) 0.061(2) 0.070(3) -0.007(2) 0.0053(19) 0.017(2)
C49 0.079(3) 0.078(3) 0.088(3) 0.004(3) -0.002(3) 0.027(3)
C50 0.067(3) 0.083(4) 0.085(3) 0.012(3) -0.005(2) -0.018(3)
C51 0.068(3) 0.077(3) 0.115(4) -0.017(3) -0.001(3) -0.039(3)
C52 0.066(3) 0.055(3) 0.100(3) -0.014(2) 0.016(2) -0.014(2)
N1 0.0552(17) 0.0433(17) 0.0377(14) -0.0021(13) 0.0209(12) 0.0029(12)
N2 0.0674(19) 0.0473(19) 0.0445(16) 0.0007(15) 0.0301(14) 0.0017(13)
N3 0.074(2) 0.054(2) 0.0528(18) 0.0053(16) 0.0345(16) 0.0043(15)
N4 0.0607(18) 0.0429(18) 0.0456(17) 0.0028(14) 0.0268(13) 0.0037(13)
N5 0.104(3) 0.100(3) 0.075(2) 0.021(2) 0.063(2) 0.013(2)
N6 0.104(3) 0.077(3) 0.078(2) 0.022(2) 0.045(2) -0.008(2)
O1 0.0940(19) 0.0379(13) 0.0410(12) 0.0060(13) 0.0315(12) -0.0007(11)
O2 0.0863(17) 0.0531(16) 0.0475(12) 0.0106(15) 0.0347(12) 0.0042(12)
O3 0.0746(16) 0.0436(13) 0.0481(14) -0.0028(12) 0.0350(12) -0.0007(11)
O4 0.0888(19) 0.0440(14) 0.0577(15) 0.0000(13) 0.0397(14) 0.0001(12)
O5 0.099(2) 0.0379(14) 0.0622(16) 0.0050(13) 0.0495(14) 0.0031(12)
O6 0.0962(19) 0.0523(17) 0.0597(15) 0.0075(14) 0.0455(14) 0.0014(12)
Sn1 0.04690(12) 0.04038(12) 0.03702(11) 0.00066(11) 0.01897(8) 0.00278(10)
Sn2 0.05794(14) 0.03805(12) 0.04156(12) 0.00031(11) 0.01956(10) 0.00249(10)

loop_
_atom_type_symbol
_atom_type_description
_atom_type_scat_dispersion_real
_atom_type_scat_dispersion_imag
_atom_type_scat_source
C C 0.0033 0.0016 'International Tables Vol C Tables 4.2.6.8 and 6.1.1.4'
H H 0.0000 0.0000 'International Tables Vol C Tables 4.2.6.8 and 6.1.1.4'
N N 0.0061 0.0033 'International Tables Vol C Tables 4.2.6.8 and 6.1.1.4'
O O 0.0106 0.0060 'International Tables Vol C Tables 4.2.6.8 and 6.1.1.4'
Sn Sn -0.6537 1.4246 'International Tables Vol C Tables 4.2.6.8 and 6.1.1.4'

loop_
_geom_angle_atom_site_label_1
_geom_angle_atom_site_label_2
_geom_angle_atom_site_label_3
_geom_angle_site_symmetry_1
_geom_angle_site_symmetry_3
_geom_angle
_geom_angle_publ_flag
N5 C1 C2 . . 124.3(4) ?
N5 C1 H1 . . 117.8 ?
C2 C1 H1 . . 117.8 ?
C3 C2 C1 . . 117.4(4) ?
C3 C2 H2 . . 121.3 ?
C1 C2 H2 . . 121.3 ?
C2 C3 C4 . . 121.6(4) ?
C2 C3 H3 . . 119.2 ?
C4 C3 H3 . . 119.2 ?
C3 C4 C5 . . 117.3(3) ?
C3 C4 C6 . . 122.0(3) ?
C5 C4 C6 . . 120.7(4) ?
N5 C5 C4 . . 122.9(5) ?
N5 C5 H5 . . 118.6 ?
C4 C5 H5 . . 118.6 ?
O3 C6 N2 . . 125.4(3) ?
O3 C6 C4 . . 116.9(3) ?
N2 C6 C4 . . 117.7(3) ?
N1 C7 C8 . . 126.1(3) ?
N1 C7 H7 . . 116.9 ?
C8 C7 H7 . . 116.9 ?
C13 C8 C9 . . 118.7(3) ?
C13 C8 C7 . . 123.4(4) ?
C9 C8 C7 . . 117.9(3) ?
C10 C9 C8 . . 121.5(3) ?
C10 C9 H9 . . 119.3 ?
C8 C9 H9 . . 119.3 ?
C9 C10 C11 . . 119.9(4) ?
C9 C10 H10 . . 120.0 ?
C11 C10 H10 . . 120.0 ?
C12 C11 C10 . . 120.9(3) ?
C12 C11 H11 . . 119.6 ?
C10 C11 H11 . . 119.6 ?
O2 C12 C11 . . 126.7(3) ?
O2 C12 C13 . . 113.9(3) ?
C11 C12 C13 . . 119.3(3) ?
O1 C13 C8 . . 122.8(3) ?
O1 C13 C12 . . 117.5(3) ?
C8 C13 C12 . . 119.6(4) ?
O2 C14 H14A . . 109.5 ?
O2 C14 H14B . . 109.5 ?
H14A C14 H14B . . 109.5 ?
O2 C14 H14C . . 109.5 ?
H14A C14 H14C . . 109.5 ?
H14B C14 H14C . . 109.5 ?
C20 C15 C16 . . 118.7(4) ?
C20 C15 Sn1 . . 118.4(3) ?
C16 C15 Sn1 . . 122.8(3) ?
C15 C16 C17 . . 119.9(5) ?
C15 C16 H16 . . 120.0 ?
C17 C16 H16 . . 120.0 ?
C18 C17 C16 . . 119.6(5) ?
C18 C17 H17 . . 120.2 ?
C16 C17 H17 . . 120.2 ?
C19 C18 C17 . . 120.9(5) ?
C19 C18 H18 . . 119.6 ?
C17 C18 H18 . . 119.6 ?
C18 C19 C20 . . 119.5(5) ?
C18 C19 H19 . . 120.3 ?
C20 C19 H19 . . 120.3 ?
C19 C20 C15 . . 121.5(5) ?
C19 C20 H20 . . 119.3 ?
C15 C20 H20 . . 119.3 ?
C26 C21 C22 . . 119.1(3) ?
C26 C21 Sn1 . . 121.4(2) ?
C22 C21 Sn1 . . 119.3(3) ?
C21 C22 C23 . . 119.7(4) ?
C21 C22 H22 . . 120.2 ?
C23 C22 H22 . . 120.2 ?
C24 C23 C22 . . 120.3(4) ?
C24 C23 H23 . . 119.8 ?
C22 C23 H23 . . 119.8 ?
C25 C24 C23 . . 120.2(4) ?
C25 C24 H24 . . 119.9 ?
C23 C24 H24 . . 119.9 ?
C24 C25 C26 . . 120.0(4) ?
C24 C25 H25 . . 120.0 ?
C26 C25 H25 . . 120.0 ?
C21 C26 C25 . . 120.6(4) ?
C21 C26 H26 . . 119.7 ?
C25 C26 H26 . . 119.7 ?
N6 C27 C28 . . 124.7(4) ?
N6 C27 H27 . . 117.7 ?
C28 C27 H27 . . 117.7 ?
C27 C28 C29 . . 119.0(5) ?
C27 C28 H28 . . 120.5 ?
C29 C28 H28 . . 120.5 ?
C28 C29 C30 . . 118.8(4) ?
C28 C29 H29 . . 120.6 ?
C30 C29 H29 . . 120.6 ?
C31 C30 C29 . . 117.9(4) ?
C31 C30 C32 . . 120.6(4) ?
C29 C30 C32 . . 121.5(4) ?
N6 C31 C30 . . 124.5(4) ?
N6 C31 H31 . . 117.7 ?
C30 C31 H31 . . 117.7 ?
O4 C32 N3 . . 125.2(3) ?
O4 C32 C30 . . 118.6(4) ?
N3 C32 C30 . . 116.2(3) ?
N4 C33 C34 . . 128.1(3) ?
N4 C33 H33 . . 116.0 ?
C34 C33 H33 . . 116.0 ?
C39 C34 C35 . . 119.7(3) ?
C39 C34 C33 . . 121.9(3) ?
C35 C34 C33 . . 118.4(3) ?
C36 C35 C34 . . 121.0(4) ?
C36 C35 H35 . . 119.5 ?
C34 C35 H35 . . 119.5 ?
C35 C36 C37 . . 119.8(4) ?
C35 C36 H36 . . 120.1 ?
C37 C36 H36 . . 120.1 ?
C38 C37 C36 . . 120.5(4) ?
C38 C37 H37 . . 119.8 ?
C36 C37 H37 . . 119.8 ?
O6 C38 C37 . . 125.0(3) ?
O6 C38 C39 . . 114.2(3) ?
C37 C38 C39 . . 120.8(3) ?
O5 C39 C34 . . 124.4(3) ?
O5 C39 C38 . . 117.4(3) ?
C34 C39 C38 . . 118.2(3) ?
O6 C40 H40A . . 109.5 ?
O6 C40 H40B . . 109.5 ?
H40A C40 H40B . . 109.5 ?
O6 C40 H40C . . 109.5 ?
H40A C40 H40C . . 109.5 ?
H40B C40 H40C . . 109.5 ?
C46 C41 C42 . . 118.5(4) ?
C46 C41 Sn2 . . 122.0(3) ?
C42 C41 Sn2 . . 119.5(3) ?
C43 C42 C41 . . 121.4(4) ?
C43 C42 H42 . . 119.3 ?
C41 C42 H42 . . 119.3 ?
C44 C43 C42 . . 119.3(5) ?
C44 C43 H43 . . 120.3 ?
C42 C43 H43 . . 120.3 ?
C43 C44 C45 . . 120.8(5) ?
C43 C44 H44 . . 119.6 ?
C45 C44 H44 . . 119.6 ?
C44 C45 C46 . . 120.2(5) ?
C44 C45 H45 . . 119.9 ?
C46 C45 H45 . . 119.9 ?
C41 C46 C45 . . 119.8(4) ?
C41 C46 H46 . . 120.1 ?
C45 C46 H46 . . 120.1 ?
C48 C47 C52 . . 117.5(4) ?
C48 C47 Sn2 . . 119.6(3) ?
C52 C47 Sn2 . . 123.0(3) ?
C47 C48 C49 . . 121.7(4) ?
C47 C48 H48 . . 119.2 ?
C49 C48 H48 . . 119.2 ?
C50 C49 C48 . . 119.1(5) ?
C50 C49 H49 . . 120.4 ?
C48 C49 H49 . . 120.4 ?
C49 C50 C51 . . 121.2(4) ?
C49 C50 H50 . . 119.4 ?
C51 C50 H50 . . 119.4 ?
C50 C51 C52 . . 119.6(4) ?
C50 C51 H51 . . 120.2 ?
C52 C51 H51 . . 120.2 ?
C51 C52 C47 . . 120.9(5) ?
C51 C52 H52 . . 119.5 ?
C47 C52 H52 . . 119.5 ?
C7 N1 N2 . . 115.6(3) ?
C7 N1 Sn1 . . 128.4(2) ?
N2 N1 Sn1 . . 115.9(2) ?
C6 N2 N1 . . 111.2(3) ?
C32 N3 N4 . . 111.1(3) ?
C33 N4 N3 . . 115.1(3) ?
C33 N4 Sn2 . . 128.0(2) ?
N3 N4 Sn2 . . 116.7(2) ?
C1 N5 C5 . . 116.5(4) ?
C27 N6 C31 . . 115.0(4) ?
C13 O1 Sn1 . . 131.97(19) ?
C12 O2 C14 . . 117.9(3) ?
C6 O3 Sn1 . . 113.3(2) ?
C32 O4 Sn2 . . 113.7(2) ?
C39 O5 Sn2 . . 133.2(2) ?
C38 O6 C40 . . 117.9(3) ?
O1 Sn1 C21 . . 97.12(12) y
O1 Sn1 C15 . . 94.22(12) y
C21 Sn1 C15 . . 117.09(12) y
O1 Sn1 O3 . . 156.71(9) y
C21 Sn1 O3 . . 96.90(11) y
C15 Sn1 O3 . . 95.83(12) y
O1 Sn1 N1 . . 83.12(11) y
C21 Sn1 N1 . . 121.10(11) y
C15 Sn1 N1 . . 121.65(12) y
O3 Sn1 N1 . . 73.72(11) y
O5 Sn2 C47 . . 100.04(12) y
O5 Sn2 C41 . . 95.16(12) y
C47 Sn2 C41 . . 117.07(13) y
O5 Sn2 O4 . . 155.61(9) y
C47 Sn2 O4 . . 95.87(11) y
C41 Sn2 O4 . . 93.89(12) y
O5 Sn2 N4 . . 83.65(11) y
C47 Sn2 N4 . . 112.89(12) y
C41 Sn2 N4 . . 129.37(12) y
O4 Sn2 N4 . . 73.13(11) y

loop_
_geom_bond_atom_site_label_1
_geom_bond_atom_site_label_2
_geom_bond_site_symmetry_2
_geom_bond_distance
_geom_bond_publ_flag
C1 N5 . 1.345(6) ?
C1 C2 . 1.361(6) ?
C1 H1 . 0.9300 ?
C2 C3 . 1.354(5) ?
C2 H2 . 0.9300 ?
C3 C4 . 1.367(5) ?
C3 H3 . 0.9300 ?
C4 C5 . 1.386(5) ?
C4 C6 . 1.485(4) ?
C5 N5 . 1.345(5) ?
C5 H5 . 0.9300 ?
C6 O3 . 1.300(4) ?
C6 N2 . 1.305(5) ?
C7 N1 . 1.296(5) ?
C7 C8 . 1.432(5) ?
C7 H7 . 0.9300 ?
C8 C13 . 1.404(5) ?
C8 C9 . 1.405(5) ?
C9 C10 . 1.355(5) ?
C9 H9 . 0.9300 ?
C10 C11 . 1.396(5) ?
C10 H10 . 0.9300 ?
C11 C12 . 1.378(5) ?
C11 H11 . 0.9300 ?
C12 O2 . 1.344(4) ?
C12 C13 . 1.416(5) ?
C13 O1 . 1.321(5) ?
C14 O2 . 1.424(4) ?
C14 H14A . 0.9600 ?
C14 H14B . 0.9600 ?
C14 H14C . 0.9600 ?
C15 C20 . 1.381(6) ?
C15 C16 . 1.383(5) ?
C15 Sn1 . 2.115(3) y
C16 C17 . 1.396(7) ?
C16 H16 . 0.9300 ?
C17 C18 . 1.374(8) ?
C17 H17 . 0.9300 ?
C18 C19 . 1.359(8) ?
C18 H18 . 0.9300 ?
C19 C20 . 1.375(6) ?
C19 H19 . 0.9300 ?
C20 H20 . 0.9300 ?
C21 C26 . 1.369(5) ?
C21 C22 . 1.382(5) ?
C21 Sn1 . 2.115(3) y
C22 C23 . 1.385(6) ?
C22 H22 . 0.9300 ?
C23 C24 . 1.363(7) ?
C23 H23 . 0.9300 ?
C24 C25 . 1.357(6) ?
C24 H24 . 0.9300 ?
C25 C26 . 1.381(5) ?
C25 H25 . 0.9300 ?
C26 H26 . 0.9300 ?
C27 N6 . 1.337(6) ?
C27 C28 . 1.350(8) ?
C27 H27 . 0.9300 ?
C28 C29 . 1.364(6) ?
C28 H28 . 0.9300 ?
C29 C30 . 1.377(5) ?
C29 H29 . 0.9300 ?
C30 C31 . 1.367(5) ?
C30 C32 . 1.487(5) ?
C31 N6 . 1.340(5) ?
C31 H31 . 0.9300 ?
C32 O4 . 1.285(4) ?
C32 N3 . 1.302(5) ?
C33 N4 . 1.288(6) ?
C33 C34 . 1.434(5) ?
C33 H33 . 0.9300 ?
C34 C39 . 1.399(5) ?
C34 C35 . 1.403(5) ?
C35 C36 . 1.365(5) ?
C35 H35 . 0.9300 ?
C36 C37 . 1.387(5) ?
C36 H36 . 0.9300 ?
C37 C38 . 1.372(5) ?
C37 H37 . 0.9300 ?
C38 O6 . 1.366(4) ?
C38 C39 . 1.413(5) ?
C39 O5 . 1.320(4) ?
C40 O6 . 1.417(4) ?
C40 H40A . 0.9600 ?
C40 H40B . 0.9600 ?
C40 H40C . 0.9600 ?
C41 C46 . 1.382(5) ?
C41 C42 . 1.383(5) ?
C41 Sn2 . 2.111(3) y
C42 C43 . 1.381(6) ?
C42 H42 . 0.9300 ?
C43 C44 . 1.354(7) ?
C43 H43 . 0.9300 ?
C44 C45 . 1.370(8) ?
C44 H44 . 0.9300 ?
C45 C46 . 1.388(7) ?
C45 H45 . 0.9300 ?
C46 H46 . 0.9300 ?
C47 C48 . 1.364(5) ?
C47 C52 . 1.380(5) ?
C47 Sn2 . 2.110(3) y
C48 C49 . 1.386(6) ?
C48 H48 . 0.9300 ?
C49 C50 . 1.342(7) ?
C49 H49 . 0.9300 ?
C50 C51 . 1.351(8) ?
C50 H50 . 0.9300 ?
C51 C52 . 1.379(7) ?
C51 H51 . 0.9300 ?
C52 H52 . 0.9300 ?
N1 N2 . 1.390(4) ?
N1 Sn1 . 2.159(3) y
N3 N4 . 1.390(4) ?
N4 Sn2 . 2.143(3) y
O1 Sn1 . 2.055(2) y
O3 Sn1 . 2.129(2) y
O4 Sn2 . 2.143(2) y
O5 Sn2 . 2.059(2) y

loop_
_geom_torsion_atom_site_label_1
_geom_torsion_atom_site_label_2
_geom_torsion_atom_site_label_3
_geom_torsion_atom_site_label_4
_geom_torsion_site_symmetry_1
_geom_torsion_site_symmetry_2
_geom_torsion_site_symmetry_3
_geom_torsion_site_symmetry_4
_geom_torsion
_geom_torsion_publ_flag
N5 C1 C2 C3 . . . . 0.7(8) ?
C1 C2 C3 C4 . . . . -0.3(7) ?
C2 C3 C4 C5 . . . . 0.6(6) ?
C2 C3 C4 C6 . . . . -179.6(4) ?
C3 C4 C5 N5 . . . . -1.3(6) ?
C6 C4 C5 N5 . . . . 178.9(4) ?
C3 C4 C6 O3 . . . . -1.1(5) ?
C5 C4 C6 O3 . . . . 178.6(3) ?
C3 C4 C6 N2 . . . . 178.5(4) ?
C5 C4 C6 N2 . . . . -1.8(5) ?
N1 C7 C8 C13 . . . . 6.3(6) ?
N1 C7 C8 C9 . . . . -172.4(4) ?
C13 C8 C9 C10 . . . . -2.1(6) ?
C7 C8 C9 C10 . . . . 176.6(4) ?
C8 C9 C10 C11 . . . . -0.5(7) ?
C9 C10 C11 C12 . . . . 1.3(6) ?
C10 C11 C12 O2 . . . . 179.0(4) ?
C10 C11 C12 C13 . . . . 0.6(6) ?
C9 C8 C13 O1 . . . . -174.2(3) ?
C7 C8 C13 O1 . . . . 7.2(5) ?
C9 C8 C13 C12 . . . . 4.0(5) ?
C7 C8 C13 C12 . . . . -174.6(3) ?
O2 C12 C13 O1 . . . . -3.6(4) ?
C11 C12 C13 O1 . . . . 175.0(3) ?
O2 C12 C13 C8 . . . . 178.1(3) ?
C11 C12 C13 C8 . . . . -3.3(5) ?
C20 C15 C16 C17 . . . . 0.1(5) ?
Sn1 C15 C16 C17 . . . . 175.7(3) ?
C15 C16 C17 C18 . . . . -0.8(7) ?
C16 C17 C18 C19 . . . . 0.3(8) ?
C17 C18 C19 C20 . . . . 0.9(8) ?
C18 C19 C20 C15 . . . . -1.6(7) ?
C16 C15 C20 C19 . . . . 1.1(6) ?
Sn1 C15 C20 C19 . . . . -174.7(3) ?
C26 C21 C22 C23 . . . . -0.2(5) ?
Sn1 C21 C22 C23 . . . . -175.8(3) ?
C21 C22 C23 C24 . . . . -0.9(6) ?
C22 C23 C24 C25 . . . . 0.9(7) ?
C23 C24 C25 C26 . . . . 0.1(7) ?
C22 C21 C26 C25 . . . . 1.3(5) ?
Sn1 C21 C26 C25 . . . . 176.8(3) ?
C24 C25 C26 C21 . . . . -1.2(6) ?
N6 C27 C28 C29 . . . . -0.7(8) ?
C27 C28 C29 C30 . . . . 0.7(7) ?
C28 C29 C30 C31 . . . . -0.5(6) ?
C28 C29 C30 C32 . . . . 178.3(4) ?
C29 C30 C31 N6 . . . . 0.2(7) ?
C32 C30 C31 N6 . . . . -178.5(4) ?
C31 C30 C32 O4 . . . . -3.3(5) ?
C29 C30 C32 O4 . . . . 178.0(3) ?
C31 C30 C32 N3 . . . . 175.3(4) ?
C29 C30 C32 N3 . . . . -3.5(5) ?
N4 C33 C34 C39 . . . . 0.6(6) ?
N4 C33 C34 C35 . . . . 178.7(4) ?
C39 C34 C35 C36 . . . . -0.1(6) ?
C33 C34 C35 C36 . . . . -178.3(4) ?
C34 C35 C36 C37 . . . . 0.1(6) ?
C35 C36 C37 C38 . . . . -0.4(6) ?
C36 C37 C38 O6 . . . . 179.8(3) ?
C36 C37 C38 C39 . . . . 0.6(6) ?
C35 C34 C39 O5 . . . . -179.7(3) ?
C33 C34 C39 O5 . . . . -1.6(5) ?
C35 C34 C39 C38 . . . . 0.3(5) ?
C33 C34 C39 C38 . . . . 178.4(3) ?
O6 C38 C39 O5 . . . . 0.2(4) ?
C37 C38 C39 O5 . . . . 179.4(3) ?
O6 C38 C39 C34 . . . . -179.8(3) ?
C37 C38 C39 C34 . . . . -0.6(5) ?
C46 C41 C42 C43 . . . . -0.5(6) ?
Sn2 C41 C42 C43 . . . . -178.4(3) ?
C41 C42 C43 C44 . . . . -0.5(7) ?
C42 C43 C44 C45 . . . . 0.3(9) ?
C43 C44 C45 C46 . . . . 0.7(10) ?
C42 C41 C46 C45 . . . . 1.5(6) ?
Sn2 C41 C46 C45 . . . . 179.4(4) ?
C44 C45 C46 C41 . . . . -1.7(9) ?
C52 C47 C48 C49 . . . . 1.0(7) ?
Sn2 C47 C48 C49 . . . . -179.0(4) ?
C47 C48 C49 C50 . . . . -2.0(8) ?
C48 C49 C50 C51 . . . . 1.8(9) ?
C49 C50 C51 C52 . . . . -0.6(8) ?
C50 C51 C52 C47 . . . . -0.5(8) ?
C48 C47 C52 C51 . . . . 0.3(7) ?
Sn2 C47 C52 C51 . . . . -179.7(3) ?
C8 C7 N1 N2 . . . . 177.0(3) ?
C8 C7 N1 Sn1 . . . . -2.1(5) ?
O3 C6 N2 N1 . . . . 2.2(5) ?
C4 C6 N2 N1 . . . . -177.4(3) ?
C7 N1 N2 C6 . . . . -175.9(3) ?
Sn1 N1 N2 C6 . . . . 3.4(4) ?
O4 C32 N3 N4 . . . . -0.2(5) ?
C30 C32 N3 N4 . . . . -178.6(3) ?
C34 C33 N4 N3 . . . . -177.8(3) ?
C34 C33 N4 Sn2 . . . . 6.4(5) ?
C32 N3 N4 C33 . . . . -179.1(3) ?
C32 N3 N4 Sn2 . . . . -2.8(4) ?
C2 C1 N5 C5 . . . . -1.4(8) ?
C4 C5 N5 C1 . . . . 1.7(7) ?
C28 C27 N6 C31 . . . . 0.4(7) ?
C30 C31 N6 C27 . . . . -0.2(7) ?
C8 C13 O1 Sn1 . . . . -25.6(5) ?
C12 C13 O1 Sn1 . . . . 156.2(2) ?
C11 C12 O2 C14 . . . . -0.1(6) ?
C13 C12 O2 C14 . . . . 178.3(3) ?
N2 C6 O3 Sn1 . . . . -6.7(4) ?
C4 C6 O3 Sn1 . . . . 172.9(2) ?
N3 C32 O4 Sn2 . . . . 3.0(4) ?
C30 C32 O4 Sn2 . . . . -178.6(2) ?
C34 C39 O5 Sn2 . . . . -5.2(5) ?
C38 C39 O5 Sn2 . . . . 174.8(2) ?
C37 C38 O6 C40 . . . . 1.0(6) ?
C39 C38 O6 C40 . . . . -179.9(3) ?
C13 O1 Sn1 C21 . . . . -98.2(3) ?
C13 O1 Sn1 C15 . . . . 143.8(3) ?
C13 O1 Sn1 O3 . . . . 28.4(5) ?
C13 O1 Sn1 N1 . . . . 22.4(3) ?
C26 C21 Sn1 O1 . . . . 173.8(3) ?
C22 C21 Sn1 O1 . . . . -10.7(3) ?
C26 C21 Sn1 C15 . . . . -87.7(3) ?
C22 C21 Sn1 C15 . . . . 87.8(3) ?
C26 C21 Sn1 O3 . . . . 12.5(3) ?
C22 C21 Sn1 O3 . . . . -172.0(3) ?
C26 C21 Sn1 N1 . . . . 87.6(3) ?
C22 C21 Sn1 N1 . . . . -96.9(3) ?
C20 C15 Sn1 O1 . . . . 148.8(3) ?
C16 C15 Sn1 O1 . . . . -26.8(3) ?
C20 C15 Sn1 C21 . . . . 48.6(3) ?
C16 C15 Sn1 C21 . . . . -127.0(3) ?
C20 C15 Sn1 O3 . . . . -52.3(3) ?
C16 C15 Sn1 O3 . . . . 132.1(3) ?
C20 C15 Sn1 N1 . . . . -126.7(3) ?
C16 C15 Sn1 N1 . . . . 57.7(3) ?
C6 O3 Sn1 O1 . . . . -0.4(4) ?
C6 O3 Sn1 C21 . . . . 126.2(2) ?
C6 O3 Sn1 C15 . . . . -115.5(2) ?
C6 O3 Sn1 N1 . . . . 5.8(2) ?
C7 N1 Sn1 O1 . . . . -8.3(3) ?
N2 N1 Sn1 O1 . . . . 172.5(2) ?
C7 N1 Sn1 C21 . . . . 85.9(3) ?
N2 N1 Sn1 C21 . . . . -93.3(3) ?
C7 N1 Sn1 C15 . . . . -99.0(3) ?
N2 N1 Sn1 C15 . . . . 81.8(3) ?
C7 N1 Sn1 O3 . . . . 174.1(3) ?
N2 N1 Sn1 O3 . . . . -5.0(2) ?
C39 O5 Sn2 C47 . . . . -103.9(3) ?
C39 O5 Sn2 C41 . . . . 137.4(3) ?
C39 O5 Sn2 O4 . . . . 26.1(5) ?
C39 O5 Sn2 N4 . . . . 8.3(3) ?
C48 C47 Sn2 O5 . . . . -109.5(3) ?
C52 C47 Sn2 O5 . . . . 70.5(3) ?
C48 C47 Sn2 C41 . . . . -8.4(4) ?
C52 C47 Sn2 C41 . . . . 171.6(3) ?
C48 C47 Sn2 O4 . . . . 89.0(3) ?
C52 C47 Sn2 O4 . . . . -91.0(3) ?
C48 C47 Sn2 N4 . . . . 163.2(3) ?
C52 C47 Sn2 N4 . . . . -16.8(3) ?
C46 C41 Sn2 O5 . . . . -1.4(3) ?
C42 C41 Sn2 O5 . . . . 176.4(3) ?
C46 C41 Sn2 C47 . . . . -105.4(3) ?
C42 C41 Sn2 C47 . . . . 72.4(3) ?
C46 C41 Sn2 O4 . . . . 155.9(3) ?
C42 C41 Sn2 O4 . . . . -26.2(3) ?
C46 C41 Sn2 N4 . . . . 84.6(3) ?
C42 C41 Sn2 N4 . . . . -97.5(3) ?
C32 O4 Sn2 O5 . . . . -21.6(4) ?
C32 O4 Sn2 C47 . . . . 109.0(3) ?
C32 O4 Sn2 C41 . . . . -133.2(2) ?
C32 O4 Sn2 N4 . . . . -3.2(2) ?
C33 N4 Sn2 O5 . . . . -8.6(3) ?
N3 N4 Sn2 O5 . . . . 175.7(3) ?
C33 N4 Sn2 C47 . . . . 89.7(3) ?
N3 N4 Sn2 C47 . . . . -86.1(3) ?
C33 N4 Sn2 C41 . . . . -100.1(3) ?
N3 N4 Sn2 C41 . . . . 84.2(3) ?
C33 N4 Sn2 O4 . . . . 179.0(3) ?
N3 N4 Sn2 O4 . . . . 3.2(2) ?
